data_7017416
loop_
_publ_author_name
'Bollermann, Timo'
'Schwedler, Inke'
'Molon, Mariusz'
'Freitag, Kerstin'
'Gemel, Christian'
'Seidel, R\"udiger W'
'Fischer, Roland A.'

_publ_section_title
;
 Zinc-rich compounds of iron and cobalt: Formation of [Fe(2)Zn(n)] (n =
 2-4) and [Co(2)Zn(3)] cores.
;
_journal_issue 46
_journal_name_full 'Dalton transactions (Cambridge, England : 2003)'
_journal_page_first 12570
_journal_page_last 12577
_journal_paper_doi 10.1039/c1dt11386k
_journal_volume 40
_journal_year 2011
_chemical_formula_moiety 'C24 H38 Fe2 O10 Zn4, 2(C4 H8 O)'
_chemical_formula_sum 'C32 H54 Fe2 O12 Zn4'
_chemical_formula_weight 1003.93
_chemical_name_systematic
;
?
;
_space_group_IT_number 14
_symmetry_cell_setting monoclinic
_symmetry_space_group_name_Hall '-P 2ybc'
_symmetry_space_group_name_H-M 'P 1 21/c 1'
_atom_sites_solution_hydrogens geom
_atom_sites_solution_primary direct
_atom_sites_solution_secondary difmap
_audit_creation_method SHELXL-97
_cell_angle_alpha 90.00
_cell_angle_beta 110.34(3)
_cell_angle_gamma 90.00
_cell_formula_units_Z 4
_cell_length_a 20.416(5)
_cell_length_b 14.321(3)
_cell_length_c 14.392(3)
_cell_measurement_reflns_used 4451
_cell_measurement_temperature 113(2)
_cell_measurement_theta_max 29.1766
_cell_measurement_theta_min 2.8387
_cell_volume 3945.5(17)
_computing_cell_refinement
;
CrysAlisPro, Agilent Technologies,
Version 1.171.35.11 (release 16-05-2011 CrysAlis171 .NET)
(compiled May 16 2011,17:55:39)
;
_computing_data_collection
;
CrysAlisPro, Agilent Technologies,
Version 1.171.35.11 (release 16-05-2011 CrysAlis171 .NET)
(compiled May 16 2011,17:55:39)
;
_computing_data_reduction
;
CrysAlisPro, Agilent Technologies,
Version 1.171.35.11 (release 16-05-2011 CrysAlis171 .NET)
(compiled May 16 2011,17:55:39)
;
_computing_publication_material 'enCIFer (Allen et al., 2004)'
_computing_structure_refinement 'SHELXL-97 (Sheldrick, 2008)'
_computing_structure_solution 'SHELXS-97 (Sheldrick, 2008)'
_diffrn_ambient_temperature 113(2)
_diffrn_detector_area_resol_mean 8.4171
_diffrn_measured_fraction_theta_full 0.999
_diffrn_measured_fraction_theta_max 0.999
_diffrn_measurement_device_type 'Xcalibur^TM^2, Oxford Diffraction'
_diffrn_measurement_method '\w scans'
_diffrn_radiation_monochromator graphite
_diffrn_radiation_source 'Enhance (Mo) X-ray Source'
_diffrn_radiation_type MoK\a
_diffrn_radiation_wavelength 0.71073
_diffrn_reflns_av_R_equivalents 0.1328
_diffrn_reflns_av_sigmaI/netI 0.1143
_diffrn_reflns_limit_h_max 24
_diffrn_reflns_limit_h_min -24
_diffrn_reflns_limit_k_max 17
_diffrn_reflns_limit_k_min -17
_diffrn_reflns_limit_l_max 17
_diffrn_reflns_limit_l_min -17
_diffrn_reflns_number 41446
_diffrn_reflns_theta_full 25.00
_diffrn_reflns_theta_max 25.00
_diffrn_reflns_theta_min 2.84
_exptl_absorpt_coefficient_mu 3.164
_exptl_absorpt_correction_T_max 0.8328
_exptl_absorpt_correction_T_min 0.5428
_exptl_absorpt_correction_type multi-scan
_exptl_crystal_colour yellow
_exptl_crystal_density_diffrn 1.690
_exptl_crystal_density_method 'not measured'
_exptl_crystal_description prism
_exptl_crystal_F_000 2056
_exptl_crystal_size_max 0.22
_exptl_crystal_size_mid 0.17
_exptl_crystal_size_min 0.06
_platon_squeeze_details
;
;
_refine_diff_density_max 0.655
_refine_diff_density_min -0.824
_refine_diff_density_rms 0.152
_refine_ls_extinction_method none
_refine_ls_goodness_of_fit_ref 0.945
_refine_ls_hydrogen_treatment constr
_refine_ls_matrix_type full
_refine_ls_number_parameters 377
_refine_ls_number_reflns 6942
_refine_ls_number_restraints 18
_refine_ls_restrained_S_all 0.944
_refine_ls_R_factor_all 0.1158
_refine_ls_R_factor_gt 0.0584
_refine_ls_shift/su_max 0.000
_refine_ls_shift/su_mean 0.000
_refine_ls_structure_factor_coef Fsqd
_refine_ls_weighting_details 'calc w=1/[\s^2^(Fo^2^)+(0.0659P)^2^+0.0000P] where P=(Fo^2^+2Fc^2^)/3'
_refine_ls_weighting_scheme calc
_refine_ls_wR_factor_gt 0.1320
_refine_ls_wR_factor_ref 0.1537
_reflns_number_gt 3970
_reflns_number_total 6942
_reflns_threshold_expression >2sigma(I)
_cod_data_source_file c1dt11386k.txt
_cod_data_source_block 2
_cod_original_cell_volume 3945.4(16)
_cod_original_sg_symbol_H-M 'P 21/c'
_cod_database_code 7017416

loop_
_symmetry_equiv_pos_as_xyz
'x, y, z'
'-x, y+1/2, -z+1/2'
'-x, -y, -z'
'x, -y-1/2, z-1/2'

loop_
_atom_site_label
_atom_site_type_symbol
_atom_site_fract_x
_atom_site_fract_y
_atom_site_fract_z
_atom_site_U_iso_or_equiv
_atom_site_adp_type
_atom_site_occupancy
_atom_site_symmetry_multiplicity
_atom_site_calc_flag
_atom_site_refinement_flags
_atom_site_disorder_assembly
_atom_site_disorder_group
Zn1 Zn 0.01234(4) 0.10090(6) 0.09573(6) 0.0298(2) Uani 1 1 d . . .
Zn2 Zn 0.09857(4) -0.04637(6) 0.07100(6) 0.0328(3) Uani 1 1 d . . .
Fe1 Fe -0.02336(6) -0.06479(7) 0.06335(8) 0.0287(3) Uani 1 1 d . . .
O1 O 0.0257(3) -0.2570(4) 0.0911(4) 0.0437(15) Uani 1 1 d . . .
O2 O 0.0075(4) -0.0247(4) 0.2716(4) 0.0567(18) Uani 1 1 d . . .
O3 O 0.1682(3) 0.1118(4) -0.0261(5) 0.0624(19) Uani 1 1 d . . .
O4 O -0.0612(3) 0.1824(3) 0.1256(4) 0.0374(14) Uani 1 1 d . . .
O5 O 0.0891(3) 0.1684(4) 0.2042(4) 0.0445(15) Uani 1 1 d . . .
C1 C 0.0079(4) -0.1789(6) 0.0759(6) 0.038(2) Uani 1 1 d . . .
C2 C -0.0024(5) -0.0363(5) 0.1875(6) 0.042(2) Uani 1 1 d . . .
C3 C 0.1125(5) 0.0859(6) -0.0334(6) 0.045(2) Uani 1 1 d . . .
C4 C -0.0701(4) 0.2833(5) 0.1105(7) 0.047(2) Uani 1 1 d . . .
H4A H -0.0834 0.2987 0.0393 0.057 Uiso 1 1 calc R . .
H4B H -0.0261 0.3164 0.1473 0.057 Uiso 1 1 calc R . .
C5 C -0.1264(4) 0.3111(6) 0.1481(7) 0.047(2) Uani 1 1 d . . .
H5A H -0.1553 0.3618 0.1073 0.057 Uiso 1 1 calc R . .
H5B H -0.1066 0.3323 0.2178 0.057 Uiso 1 1 calc R . .
C6 C -0.1691(4) 0.2225(6) 0.1397(8) 0.054(3) Uani 1 1 d . . .
H6A H -0.1924 0.2217 0.1896 0.064 Uiso 1 1 calc R . .
H6B H -0.2049 0.2165 0.0728 0.064 Uiso 1 1 calc R . .
C7 C -0.1168(4) 0.1474(6) 0.1584(6) 0.044(2) Uani 1 1 d . . .
H7A H -0.0981 0.1319 0.2299 0.052 Uiso 1 1 calc R . .
H7B H -0.1381 0.0905 0.1210 0.052 Uiso 1 1 calc R . .
C8 C 0.0862(5) 0.1879(6) 0.3036(6) 0.055(3) Uani 1 1 d . . .
H8A H 0.0528 0.1455 0.3186 0.066 Uiso 1 1 calc R . .
H8B H 0.0720 0.2533 0.3084 0.066 Uiso 1 1 calc R . .
C9 C 0.1592(6) 0.1708(8) 0.3727(7) 0.082(4) Uani 1 1 d . . .
H9A H 0.1673 0.1036 0.3888 0.099 Uiso 1 1 calc R . .
H9B H 0.1692 0.2066 0.4350 0.099 Uiso 1 1 calc R . .
C10 C 0.2028(5) 0.2051(8) 0.3136(7) 0.081(4) Uani 1 1 d . . .
H10A H 0.2503 0.1779 0.3385 0.097 Uiso 1 1 calc R . .
H10B H 0.2064 0.2741 0.3155 0.097 Uiso 1 1 calc R . .
C11 C 0.1616(4) 0.1702(6) 0.2091(6) 0.052(2) Uani 1 1 d . . .
H11A H 0.1674 0.2131 0.1585 0.062 Uiso 1 1 calc R . .
H11B H 0.1773 0.1071 0.1983 0.062 Uiso 1 1 calc R . .
C12 C 0.1917(4) -0.0987(6) 0.1380(6) 0.049(2) Uani 1 1 d . . .
H12A H 0.1885 -0.1508 0.1804 0.074 Uiso 1 1 calc R . .
H12B H 0.2224 -0.0503 0.1788 0.074 Uiso 1 1 calc R . .
H12C H 0.2109 -0.1212 0.0885 0.074 Uiso 1 1 calc R . .
Zn3 Zn 0.50418(5) -0.10503(6) 0.41579(7) 0.0358(3) Uani 1 1 d . . .
Zn4 Zn 0.40021(5) -0.03773(7) 0.47813(7) 0.0378(3) Uani 1 1 d . . .
Fe2 Fe 0.47804(6) 0.06221(8) 0.41185(8) 0.0338(3) Uani 1 1 d . . .
O6 O 0.5396(4) 0.0358(5) 0.2615(5) 0.069(2) Uani 1 1 d . . .
O7 O 0.3355(3) 0.0731(5) 0.2733(5) 0.067(2) Uani 1 1 d . A .
O8 O 0.4981(4) -0.2640(5) 0.5687(5) 0.080(2) Uani 1 1 d . . .
O10 O 0.4273(3) -0.1855(4) 0.3191(4) 0.0432(15) Uani 1 1 d . A .
C13 C 0.5170(5) 0.0415(6) 0.3255(7) 0.050(2) Uani 1 1 d . A .
C14 C 0.3910(5) 0.0650(6) 0.3336(6) 0.047(2) Uani 1 1 d . . .
C15 C 0.5067(5) -0.1827(6) 0.5708(6) 0.047(2) Uani 1 1 d . . .
O9 O 0.5782(5) -0.1813(7) 0.3862(9) 0.049(3) Uani 0.805(8) 1 d PD A 1
C16 C 0.5702(5) -0.2029(8) 0.2850(7) 0.048(3) Uani 0.805(8) 1 d PD A 1
H16A H 0.5369 -0.1593 0.2388 0.058 Uiso 0.805(8) 1 calc PR A 1
H16B H 0.5529 -0.2675 0.2682 0.058 Uiso 0.805(8) 1 calc PR A 1
C17 C 0.6414(6) -0.1924(9) 0.2790(9) 0.061(4) Uani 0.805(8) 1 d PD A 1
H17A H 0.6512 -0.1267 0.2669 0.073 Uiso 0.805(8) 1 calc PR A 1
H17B H 0.6475 -0.2326 0.2266 0.073 Uiso 0.805(8) 1 calc PR A 1
C18 C 0.6877(6) -0.2253(10) 0.3835(8) 0.057(4) Uani 0.805(8) 1 d PD A 1
H18A H 0.6893 -0.2943 0.3879 0.069 Uiso 0.805(8) 1 calc PR A 1
H18B H 0.7359 -0.2008 0.4014 0.069 Uiso 0.805(8) 1 calc PR A 1
C19 C 0.6509(5) -0.1840(8) 0.4490(8) 0.056(3) Uani 0.805(8) 1 d PD A 1
H19A H 0.6576 -0.2238 0.5079 0.067 Uiso 0.805(8) 1 calc PR A 1
H19B H 0.6686 -0.1205 0.4714 0.067 Uiso 0.805(8) 1 calc PR A 1
O9' O 0.572(2) -0.170(3) 0.364(5) 0.049(3) Uani 0.195(8) 1 d PD A 2
C16' C 0.5848(17) -0.270(3) 0.374(3) 0.048(3) Uani 0.195(8) 1 d PD A 2
H16C H 0.5609 -0.3024 0.3102 0.058 Uiso 0.195(8) 1 calc PR A 2
H16D H 0.5686 -0.2968 0.4255 0.058 Uiso 0.195(8) 1 calc PR A 2
C17' C 0.6636(18) -0.277(3) 0.403(3) 0.061(4) Uani 0.195(8) 1 d PD A 2
H17C H 0.6787 -0.3400 0.3910 0.073 Uiso 0.195(8) 1 calc PR A 2
H17D H 0.6879 -0.2592 0.4733 0.073 Uiso 0.195(8) 1 calc PR A 2
C18' C 0.674(3) -0.203(3) 0.330(4) 0.057(4) Uani 0.195(8) 1 d PD A 2
H18C H 0.7231 -0.1840 0.3493 0.069 Uiso 0.195(8) 1 calc PR A 2
H18D H 0.6573 -0.2271 0.2614 0.069 Uiso 0.195(8) 1 calc PR A 2
C19' C 0.628(2) -0.124(2) 0.342(3) 0.056(3) Uani 0.195(8) 1 d PD A 2
H19C H 0.6547 -0.0816 0.3970 0.067 Uiso 0.195(8) 1 calc PR A 2
H19D H 0.6096 -0.0866 0.2803 0.067 Uiso 0.195(8) 1 calc PR A 2
C20 C 0.4022(5) -0.2769(7) 0.3368(7) 0.062(3) Uani 1 1 d . . .
H20A H 0.3881 -0.2748 0.3960 0.074 Uiso 1 1 calc R A .
H20B H 0.4394 -0.3244 0.3479 0.074 Uiso 1 1 calc R . .
C21 C 0.3420(5) -0.3002(7) 0.2485(8) 0.074(3) Uani 1 1 d . A .
H21A H 0.3394 -0.3683 0.2359 0.089 Uiso 1 1 calc R . .
H21B H 0.2978 -0.2792 0.2557 0.089 Uiso 1 1 calc R . .
C22 C 0.3555(5) -0.2497(7) 0.1690(8) 0.075(4) Uani 1 1 d . . .
H22A H 0.3118 -0.2389 0.1123 0.090 Uiso 1 1 calc R A .
H22B H 0.3890 -0.2837 0.1457 0.090 Uiso 1 1 calc R . .
C23 C 0.3867(5) -0.1573(7) 0.2199(7) 0.064(3) Uani 1 1 d . A .
H23A H 0.4166 -0.1278 0.1867 0.076 Uiso 1 1 calc R . .
H23B H 0.3495 -0.1130 0.2197 0.076 Uiso 1 1 calc R . .
C24 C 0.3037(4) -0.0751(6) 0.4539(7) 0.056(3) Uani 1 1 d . . .
H24A H 0.3020 -0.1162 0.5074 0.084 Uiso 1 1 calc R A .
H24B H 0.2854 -0.1084 0.3906 0.084 Uiso 1 1 calc R . .
H24C H 0.2752 -0.0195 0.4514 0.084 Uiso 1 1 calc R . .

loop_
_atom_site_aniso_label
_atom_site_aniso_U_11
_atom_site_aniso_U_22
_atom_site_aniso_U_33
_atom_site_aniso_U_23
_atom_site_aniso_U_13
_atom_site_aniso_U_12
Zn1 0.0282(5) 0.0341(6) 0.0286(5) -0.0017(4) 0.0119(4) 0.0011(4)
Zn2 0.0265(5) 0.0381(6) 0.0323(5) 0.0013(4) 0.0084(4) 0.0042(4)
Fe1 0.0281(6) 0.0312(7) 0.0289(6) 0.0022(5) 0.0128(5) 0.0019(5)
O1 0.059(4) 0.043(4) 0.036(3) 0.006(3) 0.026(3) 0.006(3)
O2 0.095(5) 0.053(4) 0.028(3) 0.003(3) 0.029(4) 0.013(3)
O3 0.040(4) 0.063(5) 0.093(5) 0.018(4) 0.034(4) -0.001(3)
O4 0.033(3) 0.035(3) 0.049(3) -0.002(3) 0.020(3) 0.001(2)
O5 0.019(3) 0.066(4) 0.050(4) -0.015(3) 0.015(3) 0.000(3)
C1 0.031(5) 0.047(6) 0.035(5) 0.012(4) 0.013(4) 0.003(4)
C2 0.055(6) 0.037(5) 0.041(5) 0.003(4) 0.025(5) 0.012(4)
C3 0.042(6) 0.052(6) 0.046(5) 0.006(4) 0.020(5) 0.002(4)
C4 0.054(6) 0.027(5) 0.073(7) 0.000(4) 0.037(5) 0.006(4)
C5 0.040(5) 0.046(6) 0.058(6) 0.003(4) 0.019(5) 0.010(4)
C6 0.036(5) 0.043(6) 0.087(7) 0.000(5) 0.028(5) 0.004(4)
C7 0.049(6) 0.037(5) 0.056(6) 0.002(4) 0.032(5) -0.001(4)
C8 0.052(6) 0.063(7) 0.051(6) -0.017(5) 0.019(5) -0.016(5)
C9 0.079(8) 0.101(9) 0.044(6) -0.015(6) -0.009(6) 0.035(7)
C10 0.050(7) 0.128(11) 0.065(7) -0.044(7) 0.020(6) -0.001(7)
C11 0.041(6) 0.061(6) 0.051(6) -0.023(5) 0.014(5) -0.005(4)
C12 0.032(5) 0.067(6) 0.054(6) 0.008(5) 0.021(5) 0.015(4)
Zn3 0.0309(6) 0.0377(6) 0.0378(6) -0.0055(4) 0.0109(5) -0.0015(4)
Zn4 0.0287(5) 0.0417(6) 0.0422(6) -0.0007(4) 0.0114(5) -0.0044(4)
Fe2 0.0323(7) 0.0364(7) 0.0316(6) 0.0015(5) 0.0097(5) -0.0018(5)
O6 0.091(6) 0.072(5) 0.065(5) -0.011(4) 0.052(4) -0.025(4)
O7 0.039(4) 0.082(5) 0.068(5) 0.018(4) 0.004(4) 0.008(3)
O8 0.140(8) 0.041(4) 0.063(5) 0.009(4) 0.038(5) -0.016(4)
O10 0.034(3) 0.044(4) 0.048(4) -0.011(3) 0.008(3) -0.006(3)
C13 0.059(6) 0.054(6) 0.045(5) 0.000(5) 0.029(5) -0.009(5)
C14 0.038(6) 0.059(6) 0.040(5) 0.003(5) 0.009(5) -0.001(5)
C15 0.063(7) 0.046(6) 0.033(5) 0.001(4) 0.017(5) 0.001(5)
O9 0.025(4) 0.067(6) 0.045(8) -0.013(4) -0.001(4) 0.006(3)
C16 0.039(7) 0.065(8) 0.040(7) -0.010(5) 0.013(6) 0.014(6)
C17 0.037(7) 0.087(10) 0.053(8) -0.008(7) 0.009(6) -0.015(6)
C18 0.035(7) 0.084(10) 0.059(9) -0.031(8) 0.024(7) 0.002(6)
C19 0.028(6) 0.068(8) 0.063(8) -0.022(6) 0.005(6) 0.003(5)
O9' 0.025(4) 0.067(6) 0.045(8) -0.013(4) -0.001(4) 0.006(3)
C16' 0.039(7) 0.065(8) 0.040(7) -0.010(5) 0.013(6) 0.014(6)
C17' 0.037(7) 0.087(10) 0.053(8) -0.008(7) 0.009(6) -0.015(6)
C18' 0.035(7) 0.084(10) 0.059(9) -0.031(8) 0.024(7) 0.002(6)
C19' 0.028(6) 0.068(8) 0.063(8) -0.022(6) 0.005(6) 0.003(5)
C20 0.072(7) 0.062(7) 0.054(6) -0.009(5) 0.024(6) -0.019(6)
C21 0.047(7) 0.070(8) 0.105(10) -0.041(7) 0.026(7) -0.026(5)
C22 0.043(7) 0.091(9) 0.072(8) -0.038(7) -0.005(6) 0.012(6)
C23 0.050(6) 0.066(7) 0.046(6) -0.007(5) -0.019(5) 0.001(5)
C24 0.042(6) 0.075(7) 0.051(6) 0.008(5) 0.018(5) -0.004(5)

loop_
_atom_type_symbol
_atom_type_description
_atom_type_scat_dispersion_real
_atom_type_scat_dispersion_imag
_atom_type_scat_source
C C 0.0033 0.0016 'International Tables Vol C Tables 4.2.6.8 and 6.1.1.4'
H H 0.0000 0.0000 'International Tables Vol C Tables 4.2.6.8 and 6.1.1.4'
O O 0.0106 0.0060 'International Tables Vol C Tables 4.2.6.8 and 6.1.1.4'
Fe Fe 0.3463 0.8444 'International Tables Vol C Tables 4.2.6.8 and 6.1.1.4'
Zn Zn 0.2839 1.4301 'International Tables Vol C Tables 4.2.6.8 and 6.1.1.4'

loop_
_geom_angle_atom_site_label_1
_geom_angle_atom_site_label_2
_geom_angle_atom_site_label_3
_geom_angle
_geom_angle_site_symmetry_1
_geom_angle_site_symmetry_3
O5 Zn1 O4 89.6(2) . .
O5 Zn1 Fe1 121.68(16) . 3
O4 Zn1 Fe1 128.99(15) . 3
O5 Zn1 C2 100.0(3) . .
O4 Zn1 C2 96.1(2) . .
Fe1 Zn1 C2 114.0(2) 3 .
O5 Zn1 Fe1 134.25(17) . .
O4 Zn1 Fe1 113.17(15) . .
Fe1 Zn1 Fe1 74.74(5) 3 .
C2 Zn1 Fe1 41.3(2) . .
O5 Zn1 Zn2 167.70(17) . 3
O4 Zn1 Zn2 84.58(15) . 3
Fe1 Zn1 Zn2 56.05(4) 3 3
C2 Zn1 Zn2 91.4(2) . 3
Fe1 Zn1 Zn2 58.02(3) . 3
O5 Zn1 Zn2 95.89(15) . .
O4 Zn1 Zn2 166.42(15) . .
Fe1 Zn1 Zn2 57.42(4) 3 .
C2 Zn1 Zn2 70.7(2) . .
Fe1 Zn1 Zn2 54.66(4) . .
Zn2 Zn1 Zn2 92.15(4) 3 .
C12 Zn2 Fe1 140.6(3) . .
C12 Zn2 C3 107.0(3) . .
Fe1 Zn2 C3 112.2(2) . .
C12 Zn2 Fe1 146.5(3) . 3
Fe1 Zn2 Fe1 72.67(5) . 3
C3 Zn2 Fe1 40.3(2) . 3
C12 Zn2 Zn1 132.7(3) . 3
Fe1 Zn2 Zn1 54.88(4) . 3
C3 Zn2 Zn1 85.5(2) . 3
Fe1 Zn2 Zn1 55.12(4) 3 3
C12 Zn2 Zn1 139.3(3) . .
Fe1 Zn2 Zn1 55.03(4) . .
C3 Zn2 Zn1 73.6(2) . .
Fe1 Zn2 Zn1 53.13(4) 3 .
Zn1 Zn2 Zn1 87.85(4) 3 .
C2 Fe1 C1 99.4(4) . .
C2 Fe1 C3 99.1(4) . 3
C1 Fe1 C3 100.2(4) . 3
C2 Fe1 Zn1 161.6(3) . 3
C1 Fe1 Zn1 75.4(3) . 3
C3 Fe1 Zn1 99.2(3) 3 3
C2 Fe1 Zn2 92.6(3) . .
C1 Fe1 Zn2 76.6(3) . .
C3 Fe1 Zn2 168.3(3) 3 .
Zn1 Fe1 Zn2 69.07(5) 3 .
C2 Fe1 Zn1 68.3(3) . .
C1 Fe1 Zn1 143.7(3) . .
C3 Fe1 Zn1 115.2(3) 3 .
Zn1 Fe1 Zn1 105.26(5) 3 .
Zn2 Fe1 Zn1 70.31(4) . .
C2 Fe1 Zn2 120.0(3) . 3
C1 Fe1 Zn2 139.8(3) . 3
C3 Fe1 Zn2 67.7(3) 3 3
Zn1 Fe1 Zn2 69.46(4) 3 3
Zn2 Fe1 Zn2 107.33(5) . 3
Zn1 Fe1 Zn2 66.86(4) . 3
C7 O4 C4 108.4(6) . .
C7 O4 Zn1 125.3(4) . .
C4 O4 Zn1 126.2(5) . .
C11 O5 C8 109.4(6) . .
C11 O5 Zn1 123.0(5) . .
C8 O5 Zn1 123.6(5) . .
O1 C1 Fe1 173.4(7) . .
O2 C2 Fe1 173.1(8) . .
O2 C2 Zn1 115.9(6) . .
Fe1 C2 Zn1 70.4(3) . .
O3 C3 Fe1 168.2(8) . 3
O3 C3 Zn2 119.9(7) . .
Fe1 C3 Zn2 71.9(3) 3 .
O4 C4 C5 106.4(7) . .
O4 C4 H4A 110.4 . .
C5 C4 H4A 110.4 . .
O4 C4 H4B 110.4 . .
C5 C4 H4B 110.4 . .
H4A C4 H4B 108.6 . .
C4 C5 C6 104.1(7) . .
C4 C5 H5A 110.9 . .
C6 C5 H5A 110.9 . .
C4 C5 H5B 110.9 . .
C6 C5 H5B 110.9 . .
H5A C5 H5B 109.0 . .
C7 C6 C5 103.6(7) . .
C7 C6 H6A 111.0 . .
C5 C6 H6A 111.0 . .
C7 C6 H6B 111.0 . .
C5 C6 H6B 111.0 . .
H6A C6 H6B 109.0 . .
O4 C7 C6 106.6(7) . .
O4 C7 H7A 110.4 . .
C6 C7 H7A 110.4 . .
O4 C7 H7B 110.4 . .
C6 C7 H7B 110.4 . .
H7A C7 H7B 108.6 . .
O5 C8 C9 104.3(7) . .
O5 C8 H8A 110.9 . .
C9 C8 H8A 110.9 . .
O5 C8 H8B 110.9 . .
C9 C8 H8B 110.9 . .
H8A C8 H8B 108.9 . .
C8 C9 C10 102.6(8) . .
C8 C9 H9A 111.3 . .
C10 C9 H9A 111.3 . .
C8 C9 H9B 111.3 . .
C10 C9 H9B 111.3 . .
H9A C9 H9B 109.2 . .
C9 C10 C11 102.5(8) . .
C9 C10 H10A 111.3 . .
C11 C10 H10A 111.3 . .
C9 C10 H10B 111.3 . .
C11 C10 H10B 111.3 . .
H10A C10 H10B 109.2 . .
O5 C11 C10 104.8(7) . .
O5 C11 H11A 110.8 . .
C10 C11 H11A 110.8 . .
O5 C11 H11B 110.8 . .
C10 C11 H11B 110.8 . .
H11A C11 H11B 108.9 . .
Zn2 C12 H12A 109.5 . .
Zn2 C12 H12B 109.5 . .
H12A C12 H12B 109.5 . .
Zn2 C12 H12C 109.5 . .
H12A C12 H12C 109.5 . .
H12B C12 H12C 109.5 . .
O9' Zn3 O9 9.5(19) . .
O9' Zn3 O10 87.4(16) . .
O9 Zn3 O10 90.3(4) . .
O9' Zn3 Fe2 128.0(12) . .
O9 Zn3 Fe2 134.0(3) . .
O10 Zn3 Fe2 115.09(16) . .
O9' Zn3 Fe2 127.4(18) . 3_656
O9 Zn3 Fe2 119.2(3) . 3_656
O10 Zn3 Fe2 129.39(17) . 3_656
Fe2 Zn3 Fe2 74.57(5) . 3_656
O9' Zn3 C15 108.8(15) . .
O9 Zn3 C15 99.4(4) . .
O10 Zn3 C15 97.5(3) . .
Fe2 Zn3 C15 113.3(2) . .
Fe2 Zn3 C15 41.7(2) 3_656 .
O9' Zn3 C13 89.3(13) . .
O9 Zn3 C13 97.0(4) . .
O10 Zn3 C13 108.0(3) . .
Fe2 Zn3 C13 40.3(2) . .
Fe2 Zn3 C13 107.8(2) 3_656 .
C15 Zn3 C13 149.5(3) . .
O9' Zn3 Zn4 172.2(13) . .
O9 Zn3 Zn4 166.9(3) . .
O10 Zn3 Zn4 85.56(16) . .
Fe2 Zn3 Zn4 58.56(4) . .
Fe2 Zn3 Zn4 56.15(4) 3_656 .
C15 Zn3 Zn4 68.9(2) . .
C13 Zn3 Zn4 96.1(2) . .
O9' Zn3 Zn4 95.5(15) . 3_656
O9 Zn3 Zn4 94.4(3) . 3_656
O10 Zn3 Zn4 168.14(16) . 3_656
Fe2 Zn3 Zn4 54.46(4) . 3_656
Fe2 Zn3 Zn4 56.70(4) 3_656 3_656
C15 Zn3 Zn4 92.5(2) . 3_656
C13 Zn3 Zn4 60.7(2) . 3_656
Zn4 Zn3 Zn4 92.07(4) . 3_656
C24 Zn4 Fe2 143.7(3) . 3_656
C24 Zn4 C14 103.5(3) . .
Fe2 Zn4 C14 112.7(2) 3_656 .
C24 Zn4 Fe2 143.7(3) . .
Fe2 Zn4 Fe2 72.57(5) 3_656 .
C14 Zn4 Fe2 40.3(2) . .
C24 Zn4 Zn3 133.7(3) . .
Fe2 Zn4 Zn3 55.89(4) 3_656 .
C14 Zn4 Zn3 77.2(2) . .
Fe2 Zn4 Zn3 54.85(4) . .
C24 Zn4 Zn3 138.4(3) . 3_656
Fe2 Zn4 Zn3 54.01(4) 3_656 3_656
C14 Zn4 Zn3 82.2(2) . 3_656
Fe2 Zn4 Zn3 53.43(4) . 3_656
Zn3 Zn4 Zn3 87.93(4) . 3_656
C13 Fe2 C14 99.3(4) . .
C13 Fe2 C15 99.7(4) . 3_656
C14 Fe2 C15 99.2(4) . 3_656
C13 Fe2 Zn3 72.3(3) . .
C14 Fe2 Zn3 101.7(3) . .
C15 Fe2 Zn3 158.6(3) 3_656 .
C13 Fe2 Zn3 146.1(3) . 3_656
C14 Fe2 Zn3 114.0(3) . 3_656
C15 Fe2 Zn3 69.8(3) 3_656 3_656
Zn3 Fe2 Zn3 105.43(5) . 3_656
C13 Fe2 Zn4 79.8(3) . 3_656
C14 Fe2 Zn4 173.1(3) . 3_656
C15 Fe2 Zn4 87.7(3) 3_656 3_656
Zn3 Fe2 Zn4 71.53(4) . 3_656
Zn3 Fe2 Zn4 67.95(5) 3_656 3_656
C13 Fe2 Zn4 132.6(3) . .
C14 Fe2 Zn4 68.1(3) . .
C15 Fe2 Zn4 126.8(3) 3_656 .
Zn3 Fe2 Zn4 66.60(4) . .
Zn3 Fe2 Zn4 69.87(5) 3_656 .
Zn4 Fe2 Zn4 107.43(5) 3_656 .
C13 Fe2 Fe2 115.8(3) . 3_656
C14 Fe2 Fe2 120.2(3) . 3_656
C15 Fe2 Fe2 118.8(3) 3_656 3_656
Zn3 Fe2 Fe2 52.82(4) . 3_656
Zn3 Fe2 Fe2 52.62(4) 3_656 3_656
Zn4 Fe2 Fe2 55.15(5) 3_656 3_656
Zn4 Fe2 Fe2 52.28(4) . 3_656
C23 O10 C20 108.0(6) . .
C23 O10 Zn3 123.9(5) . .
C20 O10 Zn3 128.1(5) . .
O6 C13 Fe2 172.6(9) . .
O6 C13 Zn3 119.2(7) . .
Fe2 C13 Zn3 67.4(3) . .
O7 C14 Fe2 171.7(8) . .
O7 C14 Zn4 116.7(7) . .
Fe2 C14 Zn4 71.6(3) . .
O8 C15 Fe2 173.7(7) . 3_656
O8 C15 Zn3 117.7(6) . .
Fe2 C15 Zn3 68.5(3) 3_656 .
C16 O9 C19 110.9(8) . .
C16 O9 Zn3 119.8(7) . .
C19 O9 Zn3 124.2(8) . .
O9 C16 C17 105.4(8) . .
O9 C16 H16A 110.7 . .
C17 C16 H16A 110.7 . .
O9 C16 H16B 110.7 . .
C17 C16 H16B 110.7 . .
H16A C16 H16B 108.8 . .
C16 C17 C18 101.1(9) . .
C16 C17 H17A 111.6 . .
C18 C17 H17A 111.6 . .
C16 C17 H17B 111.6 . .
C18 C17 H17B 111.6 . .
H17A C17 H17B 109.4 . .
C19 C18 C17 102.7(9) . .
C19 C18 H18A 111.2 . .
C17 C18 H18A 111.2 . .
C19 C18 H18B 111.2 . .
C17 C18 H18B 111.2 . .
H18A C18 H18B 109.2 . .
O9 C19 C18 104.1(8) . .
O9 C19 H19A 110.9 . .
C18 C19 H19A 110.9 . .
O9 C19 H19B 110.9 . .
C18 C19 H19B 110.9 . .
H19A C19 H19B 108.9 . .
C19' O9' C16' 110.6(18) . .
C19' O9' Zn3 124(3) . .
C16' O9' Zn3 123(3) . .
O9' C16' C17' 103(2) . .
O9' C16' H16C 111.2 . .
C17' C16' H16C 111.2 . .
O9' C16' H16D 111.2 . .
C17' C16' H16D 111.2 . .
H16C C16' H16D 109.1 . .
C16' C17' C18' 98(2) . .
C16' C17' H17C 112.1 . .
C18' C17' H17C 112.1 . .
C16' C17' H17D 112.1 . .
C18' C17' H17D 112.1 . .
H17C C17' H17D 109.8 . .
C19' C18' C17' 102(2) . .
C19' C18' H18C 111.4 . .
C17' C18' H18C 111.4 . .
C19' C18' H18D 111.4 . .
C17' C18' H18D 111.4 . .
H18C C18' H18D 109.3 . .
O9' C19' C18' 103.6(18) . .
O9' C19' H19C 111.0 . .
C18' C19' H19C 111.0 . .
O9' C19' H19D 111.0 . .
C18' C19' H19D 111.0 . .
H19C C19' H19D 109.0 . .
O10 C20 C21 107.0(8) . .
O10 C20 H20A 110.3 . .
C21 C20 H20A 110.3 . .
O10 C20 H20B 110.3 . .
C21 C20 H20B 110.3 . .
H20A C20 H20B 108.6 . .
C22 C21 C20 103.8(8) . .
C22 C21 H21A 111.0 . .
C20 C21 H21A 111.0 . .
C22 C21 H21B 111.0 . .
C20 C21 H21B 111.0 . .
H21A C21 H21B 109.0 . .
C21 C22 C23 102.3(8) . .
C21 C22 H22A 111.3 . .
C23 C22 H22A 111.3 . .
C21 C22 H22B 111.3 . .
C23 C22 H22B 111.3 . .
H22A C22 H22B 109.2 . .
O10 C23 C22 103.4(7) . .
O10 C23 H23A 111.1 . .
C22 C23 H23A 111.1 . .
O10 C23 H23B 111.1 . .
C22 C23 H23B 111.1 . .
H23A C23 H23B 109.0 . .
Zn4 C24 H24A 109.5 . .
Zn4 C24 H24B 109.5 . .
H24A C24 H24B 109.5 . .
Zn4 C24 H24C 109.5 . .
H24A C24 H24C 109.5 . .
H24B C24 H24C 109.5 . .

loop_
_geom_bond_atom_site_label_1
_geom_bond_atom_site_label_2
_geom_bond_distance
_geom_bond_site_symmetry_2
Zn1 O5 2.032(5) .
Zn1 O4 2.061(5) .
Zn1 Fe1 2.4327(14) 3
Zn1 C2 2.443(8) .
Zn1 Fe1 2.4785(14) .
Zn1 Zn2 2.7780(15) 3
Zn1 Zn2 2.8477(13) .
Zn2 C12 1.958(8) .
Zn2 Fe1 2.4673(15) .
Zn2 C3 2.494(9) .
Zn2 Fe1 2.5625(14) 3
Zn2 Zn1 2.7780(15) 3
Fe1 C2 1.736(9) .
Fe1 C1 1.741(9) .
Fe1 C3 1.744(9) 3
Fe1 Zn1 2.4327(14) 3
Fe1 Zn2 2.5625(14) 3
O1 C1 1.172(9) .
O2 C2 1.167(9) .
O3 C3 1.167(10) .
O4 C7 1.462(9) .
O4 C4 1.463(9) .
O5 C11 1.457(9) .
O5 C8 1.479(10) .
C3 Fe1 1.744(9) 3
C4 C5 1.484(11) .
C4 H4A 0.9900 .
C4 H4B 0.9900 .
C5 C6 1.521(11) .
C5 H5A 0.9900 .
C5 H5B 0.9900 .
C6 C7 1.472(11) .
C6 H6A 0.9900 .
C6 H6B 0.9900 .
C7 H7A 0.9900 .
C7 H7B 0.9900 .
C8 C9 1.496(12) .
C8 H8A 0.9900 .
C8 H8B 0.9900 .
C9 C10 1.513(15) .
C9 H9A 0.9900 .
C9 H9B 0.9900 .
C10 C11 1.530(12) .
C10 H10A 0.9900 .
C10 H10B 0.9900 .
C11 H11A 0.9900 .
C11 H11B 0.9900 .
C12 H12A 0.9800 .
C12 H12B 0.9800 .
C12 H12C 0.9800 .
Zn3 O9' 2.02(3) .
Zn3 O9 2.026(8) .
Zn3 O10 2.051(5) .
Zn3 Fe2 2.4502(15) .
Zn3 Fe2 2.4567(15) 3_656
Zn3 C15 2.478(8) .
Zn3 C13 2.529(9) .
Zn3 Zn4 2.7502(14) .
Zn3 Zn4 2.8722(14) 3_656
Zn4 C24 1.953(8) .
Zn4 Fe2 2.4643(17) 3_656
Zn4 C14 2.501(9) .
Zn4 Fe2 2.5566(15) .
Zn4 Zn3 2.8722(14) 3_656
Fe2 C13 1.718(10) .
Fe2 C14 1.742(9) .
Fe2 C15 1.756(9) 3_656
Fe2 Zn3 2.4567(15) 3_656
Fe2 Zn4 2.4642(17) 3_656
Fe2 Fe2 2.972(2) 3_656
O6 C13 1.167(10) .
O7 C14 1.169(9) .
O8 C15 1.176(9) .
O10 C23 1.438(10) .
O10 C20 1.461(10) .
C15 Fe2 1.756(9) 3_656
O9 C16 1.441(13) .
O9 C19 1.447(11) .
C16 C17 1.493(12) .
C16 H16A 0.9900 .
C16 H16B 0.9900 .
C17 C18 1.546(15) .
C17 H17A 0.9900 .
C17 H17B 0.9900 .
C18 C19 1.515(12) .
C18 H18A 0.9900 .
C18 H18B 0.9900 .
C19 H19A 0.9900 .
C19 H19B 0.9900 .
O9' C19' 1.448(17) .
O9' C16' 1.448(17) .
C16' C17' 1.518(18) .
C16' H16C 0.9900 .
C16' H16D 0.9900 .
C17' C18' 1.55(2) .
C17' H17C 0.9900 .
C17' H17D 0.9900 .
C18' C19' 1.518(18) .
C18' H18C 0.9900 .
C18' H18D 0.9900 .
C19' H19C 0.9900 .
C19' H19D 0.9900 .
C20 C21 1.467(12) .
C20 H20A 0.9900 .
C20 H20B 0.9900 .
C21 C22 1.457(14) .
C21 H21A 0.9900 .
C21 H21B 0.9900 .
C22 C23 1.539(12) .
C22 H22A 0.9900 .
C22 H22B 0.9900 .
C23 H23A 0.9900 .
C23 H23B 0.9900 .
C24 H24A 0.9800 .
C24 H24B 0.9800 .
C24 H24C 0.9800 .

loop_
_platon_squeeze_void_nr
_platon_squeeze_void_average_x
_platon_squeeze_void_average_y
_platon_squeeze_void_average_z
_platon_squeeze_void_volume
_platon_squeeze_void_count_electrons
_platon_squeeze_void_content
1 0.301 0.000 -0.199 488 107 '4 tetrahydrofurane'
2 0.853 0.500 0.853 488 107 '4 tetrahydrofurane'
